data_7016389
loop_
_publ_author_name
'Bedford, Robin B.'
'Chang, Yu-Ning'
'Haddow, Mairi F.'
'McMullin, Claire L.'

_publ_section_title
;
 Chiral palladacycles based on resorcinol monophosphite ligands: the
 role of the meta-hydroxyl in ligand C-H activation and catalysis.
;
_journal_issue 35
_journal_name_full 'Dalton transactions (Cambridge, England : 2003)'
_journal_page_first 9042
_journal_page_last 9050
_journal_paper_doi 10.1039/c1dt10357a
_journal_volume 40
_journal_year 2011
_chemical_absolute_configuration ad
_chemical_formula_moiety 'C40 H48 Cl2 O4 P Pd Si2, C6 H16 N'
_chemical_formula_sum 'C46 H64 Cl2 N O4 P Pd Si2'
_chemical_formula_weight 959.43
_chemical_name_systematic
;
?
;
_space_group_IT_number 5
_symmetry_cell_setting monoclinic
_symmetry_space_group_name_Hall 'C 2y'
_symmetry_space_group_name_H-M 'C 1 2 1'
_atom_sites_solution_hydrogens geom
_atom_sites_solution_primary direct
_atom_sites_solution_secondary difmap
_audit_creation_method SHELXL-97
_cell_angle_alpha 90.00
_cell_angle_beta 105.2860(10)
_cell_angle_gamma 90.00
_cell_formula_units_Z 4
_cell_length_a 27.1630(4)
_cell_length_b 14.3800(2)
_cell_length_c 14.1182(2)
_cell_measurement_reflns_used 77077
_cell_measurement_temperature 100(2)
_cell_measurement_theta_max 30.6
_cell_measurement_theta_min 2.34
_cell_volume 5319.53(13)
_computing_cell_refinement 'Bruker Apex II'
_computing_data_collection 'Bruker Apex II'
_computing_data_reduction 'Bruker SAINT'
_computing_molecular_graphics 'Bruker ShelXTL'
_computing_publication_material 'Bruker ShelXTL'
_computing_structure_refinement 'SHELXL-97 (Sheldrick, 2008)'
_computing_structure_solution 'SHELXS-97 (Sheldrick, 2008)'
_diffrn_ambient_temperature 100(2)
_diffrn_measured_fraction_theta_full 0.994
_diffrn_measured_fraction_theta_max 0.994
_diffrn_measurement_device_type 'Bruker Apex II kappa CCD area detector'
_diffrn_measurement_method 'phi and omega scans'
_diffrn_radiation_monochromator graphite
_diffrn_radiation_source 'fine-focus sealed tube'
_diffrn_radiation_type MoK\a
_diffrn_radiation_wavelength 0.71073
_diffrn_reflns_av_R_equivalents 0.0482
_diffrn_reflns_av_sigmaI/netI 0.0436
_diffrn_reflns_limit_h_max 38
_diffrn_reflns_limit_h_min -38
_diffrn_reflns_limit_k_max 20
_diffrn_reflns_limit_k_min -20
_diffrn_reflns_limit_l_max 20
_diffrn_reflns_limit_l_min -20
_diffrn_reflns_number 77077
_diffrn_reflns_theta_full 30.60
_diffrn_reflns_theta_max 30.60
_diffrn_reflns_theta_min 1.50
_exptl_absorpt_coefficient_mu 0.561
_exptl_absorpt_correction_T_max 0.9460
_exptl_absorpt_correction_T_min 0.7015
_exptl_absorpt_correction_type multi-scan
_exptl_absorpt_process_details 'SADABS 2008/2 (Sheldrick, G.M., 2008)'
_exptl_crystal_colour brown
_exptl_crystal_density_diffrn 1.198
_exptl_crystal_density_method 'not measured'
_exptl_crystal_description shard
_exptl_crystal_F_000 2008
_exptl_crystal_size_max 0.68
_exptl_crystal_size_mid 0.21
_exptl_crystal_size_min 0.10
_platon_squeeze_details
;
The discordered solvent is likely to be pentane. The electron count may not
be accurate; three low angle reflections are missing.
;
_refine_diff_density_max 0.558
_refine_diff_density_min -0.281
_refine_diff_density_rms 0.061
_refine_ls_abs_structure_details 'Flack H D (1983), Acta Cryst. A39, 876-881'
_refine_ls_abs_structure_Flack -0.013(11)
_refine_ls_extinction_method none
_refine_ls_goodness_of_fit_ref 1.021
_refine_ls_hydrogen_treatment constr
_refine_ls_matrix_type full
_refine_ls_number_parameters 564
_refine_ls_number_reflns 16225
_refine_ls_number_restraints 133
_refine_ls_restrained_S_all 1.018
_refine_ls_R_factor_all 0.0370
_refine_ls_R_factor_gt 0.0321
_refine_ls_shift/su_max 0.003
_refine_ls_shift/su_mean 0.000
_refine_ls_structure_factor_coef Fsqd
_refine_ls_weighting_details 'calc w=1/[\s^2^(Fo^2^)+(0.0397P)^2^+0.0000P] where P=(Fo^2^+2Fc^2^)/3'
_refine_ls_weighting_scheme calc
_refine_ls_wR_factor_gt 0.0725
_refine_ls_wR_factor_ref 0.0745
_reflns_number_gt 14689
_reflns_number_total 16225
_reflns_threshold_expression >2sigma(I)
_cod_data_source_file c1dt10357a.txt
_cod_data_source_block yc4_26squeeze
_cod_original_sg_symbol_H-M C2
_cod_database_code 7016389

loop_
_symmetry_equiv_pos_as_xyz
'x, y, z'
'-x, y, -z'
'x+1/2, y+1/2, z'
'-x+1/2, y+1/2, -z'

loop_
_atom_site_label
_atom_site_type_symbol
_atom_site_fract_x
_atom_site_fract_y
_atom_site_fract_z
_atom_site_U_iso_or_equiv
_atom_site_adp_type
_atom_site_occupancy
_atom_site_symmetry_multiplicity
_atom_site_calc_flag
_atom_site_refinement_flags
_atom_site_disorder_assembly
_atom_site_disorder_group
Pd1 Pd 0.760580(5) 0.560579(11) 0.876370(9) 0.01804(4) Uani 1 1 d . . .
P1 P 0.770359(18) 0.52890(4) 0.73459(3) 0.01569(10) Uani 1 1 d . . .
Si1 Si 0.88363(2) 0.33716(5) 0.88643(5) 0.02768(13) Uani 1 1 d . . .
Si2 Si 0.70383(2) 0.74595(4) 0.53758(4) 0.02147(11) Uani 1 1 d . . .
Cl1 Cl 0.75324(2) 0.60135(4) 1.03591(4) 0.03010(12) Uani 1 1 d . . .
Cl2 Cl 0.84970(2) 0.59664(4) 0.93153(4) 0.03089(12) Uani 1 1 d . . .
O1 O 0.71988(5) 0.48194(10) 0.66902(9) 0.0183(3) Uani 1 1 d . . .
O2 O 0.80897(5) 0.45320(10) 0.71374(10) 0.0175(3) Uani 1 1 d . . .
O3 O 0.78308(5) 0.62034(10) 0.68128(9) 0.0174(3) Uani 1 1 d . . .
O4 O 0.64571(7) 0.58506(16) 0.92526(13) 0.0489(6) Uani 1 1 d . . .
H4 H 0.6761 0.5998 0.9520 0.073 Uiso 1 1 calc R . .
C1 C 0.68630(8) 0.52832(15) 0.80344(14) 0.0202(4) Uani 1 1 d . . .
C2 C 0.67761(7) 0.48987(14) 0.70943(14) 0.0173(4) Uani 1 1 d . . .
C3 C 0.63061(7) 0.46053(14) 0.65038(15) 0.0196(4) Uani 1 1 d . . .
C4 C 0.58919(8) 0.48108(17) 0.68843(17) 0.0282(5) Uani 1 1 d . A .
H4A H 0.5561 0.4629 0.6512 0.034 Uiso 1 1 calc R . .
C5 C 0.59338(9) 0.52648(19) 0.77728(19) 0.0356(6) Uani 1 1 d . . .
C6 C 0.64266(8) 0.54616(19) 0.83618(16) 0.0297(5) Uani 1 1 d . A .
C7 C 0.62413(7) 0.41116(15) 0.55124(15) 0.0216(4) Uani 1 1 d . . .
C8 C 0.65696(8) 0.32242(16) 0.56593(16) 0.0263(5) Uani 1 1 d . . .
H8A H 0.6927 0.3386 0.5965 0.039 Uiso 1 1 calc R . .
H8B H 0.6542 0.2930 0.5021 0.039 Uiso 1 1 calc R . .
H8C H 0.6449 0.2791 0.6085 0.039 Uiso 1 1 calc R . .
C9 C 0.63887(8) 0.47658(17) 0.47664(15) 0.0266(5) Uani 1 1 d . . .
H9A H 0.6174 0.5324 0.4679 0.040 Uiso 1 1 calc R . .
H9B H 0.6337 0.4445 0.4135 0.040 Uiso 1 1 calc R . .
H9C H 0.6748 0.4944 0.5011 0.040 Uiso 1 1 calc R . .
C10 C 0.56854(8) 0.38214(18) 0.50678(17) 0.0298(5) Uani 1 1 d . . .
H10A H 0.5589 0.3349 0.5486 0.045 Uiso 1 1 calc R . .
H10B H 0.5649 0.3564 0.4410 0.045 Uiso 1 1 calc R . .
H10C H 0.5463 0.4365 0.5023 0.045 Uiso 1 1 calc R . .
C11A C 0.5450(3) 0.5646(5) 0.8015(6) 0.0458(15) Uani 0.744(15) 1 d PU A 1
C12A C 0.49598(18) 0.5380(4) 0.7254(5) 0.0547(18) Uani 0.744(15) 1 d PU A 1
H12A H 0.4923 0.4701 0.7234 0.082 Uiso 0.744(15) 1 calc PR A 1
H12B H 0.4973 0.5608 0.6607 0.082 Uiso 0.744(15) 1 calc PR A 1
H12C H 0.4667 0.5659 0.7432 0.082 Uiso 0.744(15) 1 calc PR A 1
C13A C 0.5402(2) 0.5263(6) 0.8997(5) 0.065(2) Uani 0.744(15) 1 d PU A 1
H13A H 0.5706 0.5433 0.9517 0.098 Uiso 0.744(15) 1 calc PR A 1
H13B H 0.5372 0.4584 0.8957 0.098 Uiso 0.744(15) 1 calc PR A 1
H13C H 0.5098 0.5525 0.9146 0.098 Uiso 0.744(15) 1 calc PR A 1
C14A C 0.5474(2) 0.6731(4) 0.8034(7) 0.066(2) Uani 0.744(15) 1 d PU A 1
H14A H 0.5785 0.6933 0.8518 0.100 Uiso 0.744(15) 1 calc PR A 1
H14B H 0.5175 0.6978 0.8213 0.100 Uiso 0.744(15) 1 calc PR A 1
H14C H 0.5478 0.6962 0.7383 0.100 Uiso 0.744(15) 1 calc PR A 1
C11B C 0.5450(8) 0.530(2) 0.8263(14) 0.059(5) Uani 0.256(15) 1 d PU A 2
C12B C 0.4948(7) 0.476(4) 0.746(2) 0.138(11) Uani 0.256(15) 1 d PU A 2
H12D H 0.4898 0.5030 0.6804 0.207 Uiso 0.256(15) 1 calc PR A 2
H12E H 0.4638 0.4845 0.7680 0.207 Uiso 0.256(15) 1 calc PR A 2
H12F H 0.5022 0.4094 0.7435 0.207 Uiso 0.256(15) 1 calc PR A 2
C13B C 0.5478(8) 0.468(2) 0.9169(15) 0.087(6) Uani 0.256(15) 1 d PU A 2
H13D H 0.5480 0.4028 0.8983 0.131 Uiso 0.256(15) 1 calc PR A 2
H13E H 0.5182 0.4807 0.9422 0.131 Uiso 0.256(15) 1 calc PR A 2
H13F H 0.5792 0.4827 0.9679 0.131 Uiso 0.256(15) 1 calc PR A 2
C14B C 0.5440(8) 0.6375(19) 0.8486(12) 0.078(6) Uani 0.256(15) 1 d PU A 2
H14D H 0.5445 0.6729 0.7895 0.117 Uiso 0.256(15) 1 calc PR A 2
H14E H 0.5739 0.6539 0.9019 0.117 Uiso 0.256(15) 1 calc PR A 2
H14F H 0.5128 0.6525 0.8681 0.117 Uiso 0.256(15) 1 calc PR A 2
C15 C 0.86059(7) 0.47480(14) 0.72352(14) 0.0181(4) Uani 1 1 d . . .
C16 C 0.89702(8) 0.42775(16) 0.79934(16) 0.0248(4) Uani 1 1 d . . .
C17 C 0.94724(8) 0.45075(18) 0.80616(17) 0.0315(5) Uani 1 1 d . . .
H17 H 0.9733 0.4197 0.8539 0.038 Uiso 1 1 calc R . .
C18 C 0.96184(8) 0.51777(18) 0.74606(18) 0.0309(5) Uani 1 1 d . . .
C19 C 1.01367(8) 0.5446(2) 0.7602(2) 0.0418(7) Uani 1 1 d . . .
H19 H 1.0392 0.5155 0.8106 0.050 Uiso 1 1 calc R . .
C20 C 1.02767(9) 0.6108(2) 0.7037(2) 0.0427(7) Uani 1 1 d . . .
H20 H 1.0626 0.6273 0.7142 0.051 Uiso 1 1 calc R . .
C21 C 0.98972(9) 0.65467(18) 0.6293(2) 0.0351(5) Uani 1 1 d . . .
H21 H 0.9992 0.7021 0.5908 0.042 Uiso 1 1 calc R . .
C22 C 0.93989(8) 0.63004(17) 0.61203(17) 0.0277(5) Uani 1 1 d . . .
H22 H 0.9152 0.6599 0.5608 0.033 Uiso 1 1 calc R . .
C23 C 0.92408(7) 0.5606(2) 0.66903(14) 0.0236(4) Uani 1 1 d . . .
C24 C 0.87176(7) 0.53339(14) 0.65536(14) 0.0186(4) Uani 1 1 d . . .
C25 C 0.83076(6) 0.56817(17) 0.57050(12) 0.0171(3) Uani 1 1 d . . .
C26 C 0.83295(7) 0.55468(18) 0.47072(12) 0.0188(3) Uani 1 1 d . . .
C27 C 0.87141(8) 0.50091(16) 0.44564(16) 0.0236(4) Uani 1 1 d . . .
H27 H 0.8975 0.4730 0.4959 0.028 Uiso 1 1 calc R . .
C28 C 0.87102(9) 0.48908(17) 0.34879(16) 0.0285(5) Uani 1 1 d . . .
H28 H 0.8968 0.4523 0.3330 0.034 Uiso 1 1 calc R . .
C29 C 0.83353(9) 0.53001(17) 0.27328(16) 0.0299(5) Uani 1 1 d . . .
H29 H 0.8344 0.5220 0.2069 0.036 Uiso 1 1 calc R . .
C30 C 0.79573(8) 0.58153(15) 0.29472(14) 0.0250(5) Uani 1 1 d . . .
H30 H 0.7703 0.6094 0.2431 0.030 Uiso 1 1 calc R . .
C31 C 0.79395(8) 0.59389(15) 0.39324(14) 0.0209(4) Uani 1 1 d . . .
C32 C 0.75399(8) 0.64574(15) 0.41587(14) 0.0198(4) Uani 1 1 d . . .
H32 H 0.7291 0.6738 0.3636 0.024 Uiso 1 1 calc R . .
C33 C 0.74986(7) 0.65709(14) 0.51066(14) 0.0184(4) Uani 1 1 d . . .
C34 C 0.78827(7) 0.61282(14) 0.58444(13) 0.0173(4) Uani 1 1 d . . .
C35 C 0.91170(13) 0.3800(2) 1.0145(2) 0.0543(8) Uani 1 1 d . . .
H35A H 0.8930 0.4352 1.0263 0.081 Uiso 1 1 calc R . .
H35B H 0.9476 0.3962 1.0228 0.081 Uiso 1 1 calc R . .
H35C H 0.9092 0.3312 1.0614 0.081 Uiso 1 1 calc R . .
C36 C 0.91691(14) 0.2289(2) 0.8677(3) 0.0582(9) Uani 1 1 d . . .
H36A H 0.9107 0.1804 0.9120 0.087 Uiso 1 1 calc R . .
H36B H 0.9537 0.2408 0.8817 0.087 Uiso 1 1 calc R . .
H36C H 0.9040 0.2081 0.7995 0.087 Uiso 1 1 calc R . .
C37 C 0.81503(10) 0.31003(19) 0.8685(2) 0.0351(6) Uani 1 1 d . . .
H37A H 0.8000 0.2918 0.8001 0.053 Uiso 1 1 calc R . .
H37B H 0.7973 0.3651 0.8839 0.053 Uiso 1 1 calc R . .
H37C H 0.8115 0.2588 0.9120 0.053 Uiso 1 1 calc R . .
C38 C 0.74418(9) 0.85019(16) 0.58432(18) 0.0301(5) Uani 1 1 d . . .
H38A H 0.7256 0.8921 0.6174 0.045 Uiso 1 1 calc R . .
H38B H 0.7521 0.8827 0.5292 0.045 Uiso 1 1 calc R . .
H38C H 0.7760 0.8303 0.6309 0.045 Uiso 1 1 calc R . .
C39 C 0.65579(9) 0.77125(19) 0.41987(18) 0.0349(5) Uani 1 1 d . . .
H39A H 0.6386 0.7135 0.3928 0.052 Uiso 1 1 calc R . .
H39B H 0.6729 0.7981 0.3732 0.052 Uiso 1 1 calc R . .
H39C H 0.6306 0.8155 0.4316 0.052 Uiso 1 1 calc R . .
C40 C 0.66900(9) 0.71109(17) 0.62943(17) 0.0293(5) Uani 1 1 d . . .
H40A H 0.6462 0.7616 0.6374 0.044 Uiso 1 1 calc R . .
H40B H 0.6936 0.6984 0.6926 0.044 Uiso 1 1 calc R . .
H40C H 0.6489 0.6550 0.6066 0.044 Uiso 1 1 calc R . .
N1 N 0.81866(11) 0.80312(17) 0.95830(17) 0.0509(7) Uani 1 1 d . . .
H1 H 0.8144 0.7389 0.9583 0.061 Uiso 1 1 calc R . .
C44 C 0.86148(17) 0.7820(2) 1.1374(2) 0.0655(10) Uani 1 1 d . . .
H44A H 0.8333 0.8106 1.1585 0.098 Uiso 1 1 calc R . .
H44B H 0.8936 0.7930 1.1874 0.098 Uiso 1 1 calc R . .
H44C H 0.8555 0.7149 1.1290 0.098 Uiso 1 1 calc R . .
C42 C 0.72417(16) 0.8249(3) 0.8912(3) 0.0679(10) Uani 1 1 d . . .
H42A H 0.7273 0.8568 0.8317 0.102 Uiso 1 1 calc R . .
H42B H 0.6939 0.8479 0.9093 0.102 Uiso 1 1 calc R . .
H42C H 0.7208 0.7578 0.8788 0.102 Uiso 1 1 calc R . .
C41 C 0.77193(14) 0.8438(2) 0.9754(2) 0.0537(8) Uani 1 1 d . . .
H41A H 0.7766 0.9119 0.9841 0.064 Uiso 1 1 calc R . .
H41B H 0.7666 0.8180 1.0370 0.064 Uiso 1 1 calc R . .
C45 C 0.82792(18) 0.8277(3) 0.8600(2) 0.0657(11) Uani 1 1 d . . .
H45A H 0.7994 0.8032 0.8070 0.079 Uiso 1 1 calc R . .
H45B H 0.8596 0.7967 0.8546 0.079 Uiso 1 1 calc R . .
C43 C 0.86443(16) 0.8245(2) 1.0408(2) 0.0619(9) Uani 1 1 d . . .
H43A H 0.8679 0.8928 1.0487 0.074 Uiso 1 1 calc R . .
H43B H 0.8953 0.8009 1.0241 0.074 Uiso 1 1 calc R . .
C46 C 0.83280(19) 0.9323(3) 0.8445(3) 0.0800(13) Uani 1 1 d . . .
H46A H 0.8023 0.9640 0.8528 0.120 Uiso 1 1 calc R . .
H46B H 0.8362 0.9436 0.7781 0.120 Uiso 1 1 calc R . .
H46C H 0.8630 0.9562 0.8928 0.120 Uiso 1 1 calc R . .

loop_
_atom_site_aniso_label
_atom_site_aniso_U_11
_atom_site_aniso_U_22
_atom_site_aniso_U_33
_atom_site_aniso_U_23
_atom_site_aniso_U_13
_atom_site_aniso_U_12
Pd1 0.02402(6) 0.01755(6) 0.01303(5) 0.00031(6) 0.00573(4) 0.00174(7)
P1 0.0158(2) 0.0174(2) 0.0142(2) 0.00068(17) 0.00466(17) 0.00148(17)
Si1 0.0279(3) 0.0280(3) 0.0259(3) 0.0088(3) 0.0049(2) 0.0063(3)
Si2 0.0208(3) 0.0201(3) 0.0246(3) 0.0074(2) 0.0080(2) 0.0044(2)
Cl1 0.0456(3) 0.0311(3) 0.0156(2) -0.0022(2) 0.0115(2) 0.0019(2)
Cl2 0.0263(2) 0.0341(3) 0.0285(2) -0.0101(2) 0.0007(2) 0.0014(2)
O1 0.0164(6) 0.0240(7) 0.0156(6) -0.0022(6) 0.0063(5) -0.0006(6)
O2 0.0162(6) 0.0179(7) 0.0189(6) 0.0015(5) 0.0052(5) 0.0012(5)
O3 0.0211(6) 0.0175(7) 0.0144(6) 0.0014(5) 0.0058(5) 0.0015(5)
O4 0.0357(9) 0.0779(17) 0.0398(9) -0.0317(10) 0.0222(8) -0.0089(10)
C1 0.0248(9) 0.0182(9) 0.0202(9) -0.0004(7) 0.0104(8) 0.0019(8)
C2 0.0157(8) 0.0172(9) 0.0205(9) 0.0000(7) 0.0073(7) 0.0024(7)
C3 0.0178(9) 0.0174(10) 0.0244(9) 0.0020(8) 0.0071(7) 0.0028(7)
C4 0.0186(9) 0.0309(12) 0.0366(12) -0.0067(10) 0.0097(9) 0.0011(9)
C5 0.0268(11) 0.0443(14) 0.0408(13) -0.0142(11) 0.0178(10) -0.0002(10)
C6 0.0275(10) 0.0355(16) 0.0302(10) -0.0119(10) 0.0149(8) -0.0021(10)
C7 0.0175(9) 0.0234(11) 0.0234(10) -0.0008(8) 0.0047(8) 0.0007(8)
C8 0.0270(10) 0.0233(11) 0.0283(11) -0.0063(9) 0.0068(9) 0.0014(9)
C9 0.0261(10) 0.0337(13) 0.0187(9) 0.0001(9) 0.0036(8) -0.0035(9)
C10 0.0213(10) 0.0368(13) 0.0299(11) -0.0068(10) 0.0045(9) -0.0038(9)
C11A 0.0280(18) 0.059(4) 0.059(3) -0.028(3) 0.027(2) -0.008(3)
C12A 0.0199(16) 0.070(4) 0.082(3) -0.044(3) 0.0256(18) -0.0038(19)
C13A 0.040(3) 0.111(6) 0.058(3) -0.044(3) 0.036(2) -0.027(3)
C14A 0.038(2) 0.061(3) 0.101(5) -0.047(3) 0.019(3) 0.011(2)
C11B 0.028(6) 0.109(13) 0.046(8) 0.004(7) 0.021(6) 0.010(9)
C12B 0.029(7) 0.29(3) 0.099(12) -0.08(2) 0.021(8) -0.021(16)
C13B 0.071(10) 0.143(17) 0.070(9) 0.024(12) 0.057(8) 0.021(13)
C14B 0.073(10) 0.122(12) 0.037(7) 0.006(8) 0.012(7) 0.066(10)
C15 0.0159(8) 0.0192(10) 0.0192(9) -0.0008(8) 0.0046(7) 0.0013(7)
C16 0.0217(10) 0.0268(11) 0.0254(10) 0.0056(9) 0.0054(8) 0.0039(8)
C17 0.0167(9) 0.0405(14) 0.0326(12) 0.0099(11) -0.0021(9) 0.0045(9)
C18 0.0166(9) 0.0357(13) 0.0378(12) 0.0063(11) 0.0028(9) 0.0002(9)
C19 0.0161(9) 0.050(2) 0.0546(15) 0.0108(14) 0.0009(9) 0.0019(11)
C20 0.0189(11) 0.0446(16) 0.0629(18) 0.0073(14) 0.0079(11) -0.0051(11)
C21 0.0232(11) 0.0322(13) 0.0509(15) 0.0042(12) 0.0115(10) -0.0044(10)
C22 0.0215(10) 0.0303(12) 0.0314(11) 0.0049(10) 0.0070(9) -0.0010(9)
C23 0.0177(8) 0.0250(9) 0.0286(9) 0.0017(12) 0.0067(7) 0.0016(11)
C24 0.0153(8) 0.0210(10) 0.0198(8) -0.0004(7) 0.0051(7) 0.0014(7)
C25 0.0173(7) 0.0171(10) 0.0177(7) 0.0010(8) 0.0059(6) -0.0013(8)
C26 0.0201(8) 0.0174(9) 0.0207(8) 0.0009(9) 0.0086(6) -0.0028(9)
C27 0.0228(10) 0.0234(11) 0.0268(10) -0.0008(8) 0.0105(8) -0.0007(8)
C28 0.0312(11) 0.0285(12) 0.0321(11) -0.0075(10) 0.0197(9) -0.0057(10)
C29 0.0403(12) 0.0319(12) 0.0208(9) -0.0065(9) 0.0135(9) -0.0121(10)
C30 0.0338(11) 0.0249(13) 0.0168(8) -0.0008(7) 0.0075(8) -0.0076(8)
C31 0.0254(10) 0.0204(9) 0.0179(8) -0.0021(8) 0.0074(7) -0.0069(8)
C32 0.0222(9) 0.0187(10) 0.0166(9) 0.0030(8) 0.0017(7) -0.0045(8)
C33 0.0194(9) 0.0175(10) 0.0183(9) 0.0032(7) 0.0051(7) -0.0011(7)
C34 0.0189(8) 0.0183(10) 0.0156(8) 0.0011(7) 0.0063(7) -0.0014(7)
C35 0.068(2) 0.054(2) 0.0305(13) 0.0117(13) -0.0052(13) -0.0060(16)
C36 0.070(2) 0.0463(18) 0.067(2) 0.0228(16) 0.0337(17) 0.0322(16)
C37 0.0345(12) 0.0303(13) 0.0429(15) 0.0144(11) 0.0146(11) 0.0020(11)
C38 0.0300(11) 0.0218(12) 0.0404(13) 0.0017(10) 0.0127(10) 0.0025(9)
C39 0.0302(12) 0.0375(14) 0.0353(12) 0.0130(11) 0.0058(10) 0.0117(10)
C40 0.0296(11) 0.0275(12) 0.0364(12) 0.0095(10) 0.0186(10) 0.0091(9)
N1 0.088(2) 0.0313(13) 0.0410(13) -0.0012(11) 0.0310(13) 0.0142(13)
C44 0.112(3) 0.0397(18) 0.0433(17) -0.0029(15) 0.0176(19) -0.0001(19)
C42 0.093(3) 0.048(2) 0.064(2) 0.0237(18) 0.023(2) 0.020(2)
C41 0.092(3) 0.0317(15) 0.0476(16) 0.0038(13) 0.0355(17) 0.0150(16)
C45 0.114(3) 0.052(2) 0.0427(17) 0.0058(16) 0.040(2) 0.021(2)
C43 0.097(3) 0.0399(18) 0.0538(19) -0.0042(15) 0.0284(19) 0.0072(18)
C46 0.134(4) 0.059(2) 0.062(2) 0.0167(19) 0.053(2) 0.017(3)

loop_
_atom_type_symbol
_atom_type_description
_atom_type_scat_dispersion_real
_atom_type_scat_dispersion_imag
_atom_type_scat_source
C C 0.0033 0.0016 'International Tables Vol C Tables 4.2.6.8 and 6.1.1.4'
H H 0.0000 0.0000 'International Tables Vol C Tables 4.2.6.8 and 6.1.1.4'
O O 0.0106 0.0060 'International Tables Vol C Tables 4.2.6.8 and 6.1.1.4'
Si Si 0.0817 0.0704 'International Tables Vol C Tables 4.2.6.8 and 6.1.1.4'
P P 0.1023 0.0942 'International Tables Vol C Tables 4.2.6.8 and 6.1.1.4'
Cl Cl 0.1484 0.1585 'International Tables Vol C Tables 4.2.6.8 and 6.1.1.4'
Pd Pd -0.9988 1.0072 'International Tables Vol C Tables 4.2.6.8 and 6.1.1.4'
N N 0.0061 0.0033 'International Tables Vol C Tables 4.2.6.8 and 6.1.1.4'

loop_
_geom_angle_atom_site_label_1
_geom_angle_atom_site_label_2
_geom_angle_atom_site_label_3
_geom_angle
C1 Pd1 P1 80.28(5)
C1 Pd1 Cl1 102.26(5)
P1 Pd1 Cl1 177.07(2)
C1 Pd1 Cl2 169.36(5)
P1 Pd1 Cl2 89.207(19)
Cl1 Pd1 Cl2 88.20(2)
O1 P1 O2 96.38(7)
O1 P1 O3 109.63(8)
O2 P1 O3 103.94(7)
O1 P1 Pd1 109.58(5)
O2 P1 Pd1 124.73(5)
O3 P1 Pd1 111.20(5)
C36 Si1 C37 108.30(16)
C36 Si1 C35 108.95(16)
C37 Si1 C35 109.88(15)
C36 Si1 C16 107.53(13)
C37 Si1 C16 114.49(11)
C35 Si1 C16 107.56(13)
C39 Si2 C40 108.01(11)
C39 Si2 C38 111.49(12)
C40 Si2 C38 109.12(11)
C39 Si2 C33 107.31(10)
C40 Si2 C33 116.16(9)
C38 Si2 C33 104.76(10)
C2 O1 P1 113.47(12)
C15 O2 P1 121.27(13)
C34 O3 P1 118.77(12)
C6 O4 H4 109.5
C2 C1 C6 116.00(19)
C2 C1 Pd1 117.43(14)
C6 C1 Pd1 126.45(15)
C3 C2 C1 125.86(17)
C3 C2 O1 116.57(16)
C1 C2 O1 117.55(16)
C2 C3 C4 114.13(18)
C2 C3 C7 123.45(17)
C4 C3 C7 122.42(18)
C5 C4 C3 124.2(2)
C5 C4 H4A 117.9
C3 C4 H4A 117.9
C4 C5 C6 117.80(19)
C4 C5 C11A 119.6(3)
C6 C5 C11A 122.1(3)
C4 C5 C11B 120.7(9)
C6 C5 C11B 119.2(8)
C11A C5 C11B 21.7(9)
O4 C6 C1 121.9(2)
O4 C6 C5 116.53(18)
C1 C6 C5 121.53(19)
C10 C7 C3 111.25(17)
C10 C7 C8 107.62(19)
C3 C7 C8 109.70(17)
C10 C7 C9 106.95(17)
C3 C7 C9 110.62(18)
C8 C7 C9 110.63(17)
C7 C8 H8A 109.5
C7 C8 H8B 109.5
H8A C8 H8B 109.5
C7 C8 H8C 109.5
H8A C8 H8C 109.5
H8B C8 H8C 109.5
C7 C9 H9A 109.5
C7 C9 H9B 109.5
H9A C9 H9B 109.5
C7 C9 H9C 109.5
H9A C9 H9C 109.5
H9B C9 H9C 109.5
C7 C10 H10A 109.5
C7 C10 H10B 109.5
H10A C10 H10B 109.5
C7 C10 H10C 109.5
H10A C10 H10C 109.5
H10B C10 H10C 109.5
C12A C11A C13A 106.3(5)
C12A C11A C5 113.1(4)
C13A C11A C5 110.7(5)
C12A C11A C14A 106.7(5)
C13A C11A C14A 111.0(5)
C5 C11A C14A 108.9(4)
C11A C12A H12A 109.5
C11A C12A H12B 109.5
H12A C12A H12B 109.5
C11A C12A H12C 109.5
H12A C12A H12C 109.5
H12B C12A H12C 109.5
C11A C13A H13A 109.5
C11A C13A H13B 109.5
H13A C13A H13B 109.5
C11A C13A H13C 109.5
H13A C13A H13C 109.5
H13B C13A H13C 109.5
C11A C14A H14A 109.5
C11A C14A H14B 109.5
H14A C14A H14B 109.5
C11A C14A H14C 109.5
H14A C14A H14C 109.5
H14B C14A H14C 109.5
C13B C11B C14B 113.4(16)
C13B C11B C5 117.5(16)
C14B C11B C5 100.0(15)
C13B C11B C12B 98(2)
C14B C11B C12B 122(2)
C5 C11B C12B 107.0(14)
C11B C12B H12D 109.5
C11B C12B H12E 109.5
H12D C12B H12E 109.5
C11B C12B H12F 109.5
H12D C12B H12F 109.5
H12E C12B H12F 109.5
C11B C13B H13D 109.5
C11B C13B H13E 109.5
H13D C13B H13E 109.5
C11B C13B H13F 109.5
H13D C13B H13F 109.5
H13E C13B H13F 109.5
C11B C14B H14D 109.5
C11B C14B H14E 109.5
H14D C14B H14E 109.5
C11B C14B H14F 109.5
H14D C14B H14F 109.5
H14E C14B H14F 109.5
C24 C15 O2 117.76(16)
C24 C15 C16 125.55(18)
O2 C15 C16 116.50(17)
C17 C16 C15 114.61(19)
C17 C16 Si1 118.36(17)
C15 C16 Si1 127.01(16)
C16 C17 C18 123.5(2)
C16 C17 H17 118.3
C18 C17 H17 118.3
C17 C18 C19 121.8(2)
C17 C18 C23 119.72(19)
C19 C18 C23 118.5(2)
C20 C19 C18 121.8(2)
C20 C19 H19 119.1
C18 C19 H19 119.1
C19 C20 C21 119.2(2)
C19 C20 H20 120.4
C21 C20 H20 120.4
C22 C21 C20 121.0(2)
C22 C21 H21 119.5
C20 C21 H21 119.5
C21 C22 C23 121.2(2)
C21 C22 H22 119.4
C23 C22 H22 119.4
C22 C23 C18 118.24(18)
C22 C23 C24 123.51(19)
C18 C23 C24 118.2(2)
C15 C24 C23 117.82(18)
C15 C24 C25 120.89(17)
C23 C24 C25 121.29(17)
C34 C25 C26 117.03(17)
C34 C25 C24 121.15(15)
C26 C25 C24 121.80(16)
C27 C26 C31 118.19(17)
C27 C26 C25 122.78(18)
C31 C26 C25 118.99(17)
C28 C27 C26 120.2(2)
C28 C27 H27 119.9
C26 C27 H27 119.9
C27 C28 C29 121.3(2)
C27 C28 H28 119.3
C29 C28 H28 119.3
C30 C29 C28 120.02(19)
C30 C29 H29 120.0
C28 C29 H29 120.0
C29 C30 C31 120.6(2)
C29 C30 H30 119.7
C31 C30 H30 119.7
C30 C31 C32 120.85(19)
C30 C31 C26 119.61(19)
C32 C31 C26 119.54(17)
C33 C32 C31 122.79(18)
C33 C32 H32 118.6
C31 C32 H32 118.6
C32 C33 C34 115.29(18)
C32 C33 Si2 120.01(15)
C34 C33 Si2 123.54(14)
C25 C34 O3 118.26(16)
C25 C34 C33 125.88(17)
O3 C34 C33 115.77(16)
Si1 C35 H35A 109.5
Si1 C35 H35B 109.5
H35A C35 H35B 109.5
Si1 C35 H35C 109.5
H35A C35 H35C 109.5
H35B C35 H35C 109.5
Si1 C36 H36A 109.5
Si1 C36 H36B 109.5
H36A C36 H36B 109.5
Si1 C36 H36C 109.5
H36A C36 H36C 109.5
H36B C36 H36C 109.5
Si1 C37 H37A 109.5
Si1 C37 H37B 109.5
H37A C37 H37B 109.5
Si1 C37 H37C 109.5
H37A C37 H37C 109.5
H37B C37 H37C 109.5
Si2 C38 H38A 109.5
Si2 C38 H38B 109.5
H38A C38 H38B 109.5
Si2 C38 H38C 109.5
H38A C38 H38C 109.5
H38B C38 H38C 109.5
Si2 C39 H39A 109.5
Si2 C39 H39B 109.5
H39A C39 H39B 109.5
Si2 C39 H39C 109.5
H39A C39 H39C 109.5
H39B C39 H39C 109.5
Si2 C40 H40A 109.5
Si2 C40 H40B 109.5
H40A C40 H40B 109.5
Si2 C40 H40C 109.5
H40A C40 H40C 109.5
H40B C40 H40C 109.5
C41 N1 C43 111.4(2)
C41 N1 C45 114.5(3)
C43 N1 C45 111.2(3)
C41 N1 H1 106.4
C43 N1 H1 106.4
C45 N1 H1 106.4
C43 C44 H44A 109.5
C43 C44 H44B 109.5
H44A C44 H44B 109.5
C43 C44 H44C 109.5
H44A C44 H44C 109.5
H44B C44 H44C 109.5
C41 C42 H42A 109.5
C41 C42 H42B 109.5
H42A C42 H42B 109.5
C41 C42 H42C 109.5
H42A C42 H42C 109.5
H42B C42 H42C 109.5
N1 C41 C42 113.0(3)
N1 C41 H41A 109.0
C42 C41 H41A 109.0
N1 C41 H41B 109.0
C42 C41 H41B 109.0
H41A C41 H41B 107.8
N1 C45 C46 113.7(3)
N1 C45 H45A 108.8
C46 C45 H45A 108.8
N1 C45 H45B 108.8
C46 C45 H45B 108.8
H45A C45 H45B 107.7
N1 C43 C44 112.8(3)
N1 C43 H43A 109.0
C44 C43 H43A 109.0
N1 C43 H43B 109.0
C44 C43 H43B 109.0
H43A C43 H43B 107.8
C45 C46 H46A 109.5
C45 C46 H46B 109.5
H46A C46 H46B 109.5
C45 C46 H46C 109.5
H46A C46 H46C 109.5
H46B C46 H46C 109.5

loop_
_geom_bond_atom_site_label_1
_geom_bond_atom_site_label_2
_geom_bond_distance
Pd1 C1 2.062(2)
Pd1 P1 2.1366(5)
Pd1 Cl1 2.3862(5)
Pd1 Cl2 2.3961(6)
P1 O1 1.5886(14)
P1 O2 1.5919(14)
P1 O3 1.5975(14)
Si1 C36 1.854(3)
Si1 C37 1.855(3)
Si1 C35 1.872(3)
Si1 C16 1.891(2)
Si2 C39 1.858(2)
Si2 C40 1.864(2)
Si2 C38 1.871(2)
Si2 C33 1.895(2)
O1 C2 1.415(2)
O2 C15 1.407(2)
O3 C34 1.415(2)
O4 C6 1.359(3)
O4 H4 0.8400
C1 C2 1.399(3)
C1 C6 1.405(3)
C2 C3 1.394(3)
C3 C4 1.400(3)
C3 C7 1.538(3)
C4 C5 1.392(3)
C4 H4A 0.9500
C5 C6 1.406(3)
C5 C11A 1.543(6)
C5 C11B 1.64(2)
C7 C10 1.533(3)
C7 C8 1.539(3)
C7 C9 1.542(3)
C8 H8A 0.9800
C8 H8B 0.9800
C8 H8C 0.9800
C9 H9A 0.9800
C9 H9B 0.9800
C9 H9C 0.9800
C10 H10A 0.9800
C10 H10B 0.9800
C10 H10C 0.9800
C11A C12A 1.523(8)
C11A C13A 1.529(8)
C11A C14A 1.562(8)
C12A H12A 0.9800
C12A H12B 0.9800
C12A H12C 0.9800
C13A H13A 0.9800
C13A H13B 0.9800
C13A H13C 0.9800
C14A H14A 0.9800
C14A H14B 0.9800
C14A H14C 0.9800
C11B C13B 1.54(2)
C11B C14B 1.58(3)
C11B C12B 1.71(3)
C12B H12D 0.9800
C12B H12E 0.9800
C12B H12F 0.9800
C13B H13D 0.9800
C13B H13E 0.9800
C13B H13F 0.9800
C14B H14D 0.9800
C14B H14E 0.9800
C14B H14F 0.9800
C15 C24 1.372(3)
C15 C16 1.423(3)
C16 C17 1.382(3)
C17 C18 1.408(3)
C17 H17 0.9500
C18 C19 1.422(3)
C18 C23 1.423(3)
C19 C20 1.358(4)
C19 H19 0.9500
C20 C21 1.412(4)
C20 H20 0.9500
C21 C22 1.357(3)
C21 H21 0.9500
C22 C23 1.418(3)
C22 H22 0.9500
C23 C24 1.437(3)
C24 C25 1.491(3)
C25 C34 1.380(3)
C25 C26 1.439(2)
C26 C27 1.418(3)
C26 C31 1.423(3)
C27 C28 1.375(3)
C27 H27 0.9500
C28 C29 1.396(3)
C28 H28 0.9500
C29 C30 1.363(3)
C29 H29 0.9500
C30 C31 1.416(3)
C30 H30 0.9500
C31 C32 1.421(3)
C32 C33 1.382(3)
C32 H32 0.9500
C33 C34 1.416(3)
C35 H35A 0.9800
C35 H35B 0.9800
C35 H35C 0.9800
C36 H36A 0.9800
C36 H36B 0.9800
C36 H36C 0.9800
C37 H37A 0.9800
C37 H37B 0.9800
C37 H37C 0.9800
C38 H38A 0.9800
C38 H38B 0.9800
C38 H38C 0.9800
C39 H39A 0.9800
C39 H39B 0.9800
C39 H39C 0.9800
C40 H40A 0.9800
C40 H40B 0.9800
C40 H40C 0.9800
N1 C41 1.475(4)
N1 C43 1.495(5)
N1 C45 1.516(4)
N1 H1 0.9300
C44 C43 1.516(5)
C44 H44A 0.9800
C44 H44B 0.9800
C44 H44C 0.9800
C42 C41 1.536(5)
C42 H42A 0.9800
C42 H42B 0.9800
C42 H42C 0.9800
C41 H41A 0.9900
C41 H41B 0.9900
C45 C46 1.530(5)
C45 H45A 0.9900
C45 H45B 0.9900
C43 H43A 0.9900
C43 H43B 0.9900
C46 H46A 0.9800
C46 H46B 0.9800
C46 H46C 0.9800

loop_
_geom_torsion_atom_site_label_1
_geom_torsion_atom_site_label_2
_geom_torsion_atom_site_label_3
_geom_torsion_atom_site_label_4
_geom_torsion
C1 Pd1 P1 O1 -11.27(8)
Cl1 Pd1 P1 O1 -161.6(4)
Cl2 Pd1 P1 O1 170.39(6)
C1 Pd1 P1 O2 -124.23(9)
Cl1 Pd1 P1 O2 85.4(4)
Cl2 Pd1 P1 O2 57.43(7)
C1 Pd1 P1 O3 110.09(8)
Cl1 Pd1 P1 O3 -40.2(5)
Cl2 Pd1 P1 O3 -68.25(6)
O2 P1 O1 C2 143.16(13)
O3 P1 O1 C2 -109.55(13)
Pd1 P1 O1 C2 12.75(14)
O1 P1 O2 C15 156.34(14)
O3 P1 O2 C15 44.25(15)
Pd1 P1 O2 C15 -84.46(14)
O1 P1 O3 C34 -55.57(14)
O2 P1 O3 C34 46.55(14)
Pd1 P1 O3 C34 -176.91(11)
P1 Pd1 C1 C2 9.19(15)
Cl1 Pd1 C1 C2 -172.29(15)
Cl2 Pd1 C1 C2 18.2(5)
P1 Pd1 C1 C6 -166.7(2)
Cl1 Pd1 C1 C6 11.8(2)
Cl2 Pd1 C1 C6 -157.7(2)
C6 C1 C2 C3 -6.1(3)
Pd1 C1 C2 C3 177.53(16)
C6 C1 C2 O1 172.14(19)
Pd1 C1 C2 O1 -4.2(2)
P1 O1 C2 C3 172.33(15)
P1 O1 C2 C1 -6.1(2)
C1 C2 C3 C4 6.2(3)
O1 C2 C3 C4 -172.04(19)
C1 C2 C3 C7 -174.6(2)
O1 C2 C3 C7 7.1(3)
C2 C3 C4 C5 -0.2(3)
C7 C3 C4 C5 -179.3(2)
C3 C4 C5 C6 -5.4(4)
C3 C4 C5 C11A 166.6(4)
C3 C4 C5 C11B -168.2(12)
C2 C1 C6 O4 -178.7(2)
Pd1 C1 C6 O4 -2.8(4)
C2 C1 C6 C5 -0.1(4)
Pd1 C1 C6 C5 175.8(2)
C4 C5 C6 O4 -175.9(2)
C11A C5 C6 O4 12.3(5)
C11B C5 C6 O4 -12.8(13)
C4 C5 C6 C1 5.5(4)
C11A C5 C6 C1 -166.4(4)
C11B C5 C6 C1 168.6(13)
C2 C3 C7 C10 176.4(2)
C4 C3 C7 C10 -4.5(3)
C2 C3 C7 C8 57.5(3)
C4 C3 C7 C8 -123.5(2)
C2 C3 C7 C9 -64.8(3)
C4 C3 C7 C9 114.2(2)
C4 C5 C11A C12A 5.8(7)
C6 C5 C11A C12A 177.5(4)
C11B C5 C11A C12A -93(3)
C4 C5 C11A C13A 125.0(5)
C6 C5 C11A C13A -63.3(5)
C11B C5 C11A C13A 26(3)
C4 C5 C11A C14A -112.7(5)
C6 C5 C11A C14A 59.0(6)
C11B C5 C11A C14A 148(3)
C4 C5 C11B C13B 106.5(18)
C6 C5 C11B C13B -56(2)
C11A C5 C11B C13B -160(4)
C4 C5 C11B C14B -130.4(10)
C6 C5 C11B C14B 67.0(13)
C11A C5 C11B C14B -37(2)
C4 C5 C11B C12B -3(2)
C6 C5 C11B C12B -165.4(17)
C11A C5 C11B C12B 91(3)
P1 O2 C15 C24 -70.4(2)
P1 O2 C15 C16 114.38(18)
C24 C15 C16 C17 5.0(3)
O2 C15 C16 C17 179.79(19)
C24 C15 C16 Si1 -173.19(17)
O2 C15 C16 Si1 1.6(3)
C36 Si1 C16 C17 -58.2(2)
C37 Si1 C16 C17 -178.6(2)
C35 Si1 C16 C17 58.9(2)
C36 Si1 C16 C15 119.9(2)
C37 Si1 C16 C15 -0.5(3)
C35 Si1 C16 C15 -122.9(2)
C15 C16 C17 C18 2.3(4)
Si1 C16 C17 C18 -179.3(2)
C16 C17 C18 C19 175.1(3)
C16 C17 C18 C23 -4.6(4)
C17 C18 C19 C20 -178.5(3)
C23 C18 C19 C20 1.3(4)
C18 C19 C20 C21 0.5(5)
C19 C20 C21 C22 -1.7(4)
C20 C21 C22 C23 1.1(4)
C21 C22 C23 C18 0.7(4)
C21 C22 C23 C24 178.5(2)
C17 C18 C23 C22 177.9(2)
C19 C18 C23 C22 -1.8(4)
C17 C18 C23 C24 0.0(4)
C19 C18 C23 C24 -179.8(2)
O2 C15 C24 C23 175.83(18)
C16 C15 C24 C23 -9.4(3)
O2 C15 C24 C25 -3.7(3)
C16 C15 C24 C25 171.1(2)
C22 C23 C24 C15 -171.3(2)
C18 C23 C24 C15 6.5(3)
C22 C23 C24 C25 8.2(3)
C18 C23 C24 C25 -174.0(2)
C15 C24 C25 C34 54.4(3)
C23 C24 C25 C34 -125.1(2)
C15 C24 C25 C26 -124.0(2)
C23 C24 C25 C26 56.6(3)
C34 C25 C26 C27 -172.7(2)
C24 C25 C26 C27 5.7(3)
C34 C25 C26 C31 4.9(3)
C24 C25 C26 C31 -176.7(2)
C31 C26 C27 C28 1.2(3)
C25 C26 C27 C28 178.8(2)
C26 C27 C28 C29 0.7(3)
C27 C28 C29 C30 -1.2(3)
C28 C29 C30 C31 -0.2(3)
C29 C30 C31 C32 -178.6(2)
C29 C30 C31 C26 2.1(3)
C27 C26 C31 C30 -2.6(3)
C25 C26 C31 C30 179.7(2)
C27 C26 C31 C32 178.1(2)
C25 C26 C31 C32 0.4(3)
C30 C31 C32 C33 177.91(19)
C26 C31 C32 C33 -2.7(3)
C31 C32 C33 C34 -0.3(3)
C31 C32 C33 Si2 167.83(16)
C39 Si2 C33 C32 20.4(2)
C40 Si2 C33 C32 141.36(17)
C38 Si2 C33 C32 -98.18(18)
C39 Si2 C33 C34 -172.43(17)
C40 Si2 C33 C34 -51.5(2)
C38 Si2 C33 C34 68.95(19)
C26 C25 C34 O3 174.94(19)
C24 C25 C34 O3 -3.5(3)
C26 C25 C34 C33 -8.7(3)
C24 C25 C34 C33 172.91(19)
P1 O3 C34 C25 -71.0(2)
P1 O3 C34 C33 112.21(17)
C32 C33 C34 C25 6.4(3)
Si2 C33 C34 C25 -161.31(18)
C32 C33 C34 O3 -177.17(17)
Si2 C33 C34 O3 15.1(2)
C43 N1 C41 C42 178.9(3)
C45 N1 C41 C42 51.7(4)
C41 N1 C45 C46 59.5(5)
C43 N1 C45 C46 -67.9(4)
C41 N1 C43 C44 63.7(4)
C45 N1 C43 C44 -167.3(3)

loop_
_platon_squeeze_void_nr
_platon_squeeze_void_average_x
_platon_squeeze_void_average_y
_platon_squeeze_void_average_z
_platon_squeeze_void_volume
_platon_squeeze_void_count_electrons
_platon_squeeze_void_content
1 0.000 0.713 0.000 151 33 ' '
2 0.500 0.213 0.000 151 33 ' '
3 0.500 0.788 0.500 164 32 ' '
4 1.000 0.288 0.500 164 32 ' '
